data_4036925
loop_
_publ_author_name
'Liu, Hui'
'Li, Jie'
'Xiong, Miao'
'Jiang, Jijun'
'Wang, Jun'

_publ_section_title
;
 Cp*Co(III)-Catalyzed C-H Alkenylation/Annulation to Afford Spiro Indenyl
 Benzosultam.
;
_journal_issue 14
_journal_name_full 'The Journal of organic chemistry'
_journal_page_first 6093
_journal_page_last 6099
_journal_paper_doi 10.1021/acs.joc.6b00976
_journal_volume 81
_journal_year 2016
_chemical_formula_moiety 'C28 H21 N O3 S, C H Cl3'
_chemical_formula_sum 'C29 H22 Cl3 N O3 S'
_chemical_formula_weight 570.88
_chemical_name_common 3ha
_space_group_crystal_system monoclinic
_space_group_IT_number 14
_space_group_name_Hall '-P 2yn'
_space_group_name_H-M_alt 'P 1 21/n 1'
_atom_sites_solution_hydrogens geom
_audit_creation_date 2016-04-13
_audit_creation_method
;
Olex2 1.2
(compiled 2015.01.26 svn.r3150 for OlexSys, GUI svn.r4998)
;
_cell_angle_alpha 90
_cell_angle_beta 104.0930(10)
_cell_angle_gamma 90
_cell_formula_units_Z 4
_cell_length_a 10.5388(4)
_cell_length_b 19.2355(6)
_cell_length_c 13.3088(5)
_cell_measurement_reflns_used 5918
_cell_measurement_temperature 150(2)
_cell_measurement_theta_max 27.47
_cell_measurement_theta_min 3.02
_cell_volume 2616.74(16)
_computing_molecular_graphics 'Olex2 (Dolomanov et al., 2009)'
_computing_publication_material 'Olex2 (Dolomanov et al., 2009)'
_computing_structure_refinement 'ShelXL (Sheldrick, 2008)'
_diffrn_ambient_temperature 150.15
_diffrn_measured_fraction_theta_full 0.989
_diffrn_measured_fraction_theta_max 0.988
_diffrn_measurement_device_type 'multiwire proportional'
_diffrn_measurement_method 'phi and omega scans'
_diffrn_radiation_monochromator graphite
_diffrn_radiation_type MoK\a
_diffrn_radiation_wavelength 0.71073
_diffrn_reflns_av_R_equivalents 0.0362
_diffrn_reflns_av_unetI/netI 0.0348
_diffrn_reflns_Laue_measured_fraction_full 0.989
_diffrn_reflns_Laue_measured_fraction_max 0.988
_diffrn_reflns_limit_h_max 13
_diffrn_reflns_limit_h_min -13
_diffrn_reflns_limit_k_max 24
_diffrn_reflns_limit_k_min -24
_diffrn_reflns_limit_l_max 15
_diffrn_reflns_limit_l_min -17
_diffrn_reflns_number 20633
_diffrn_reflns_point_group_measured_fraction_full 0.989
_diffrn_reflns_point_group_measured_fraction_max 0.988
_diffrn_reflns_theta_full 25.242
_diffrn_reflns_theta_max 27.468
_diffrn_reflns_theta_min 3.019
_exptl_absorpt_coefficient_mu 0.463
_exptl_absorpt_correction_type none
_exptl_crystal_density_diffrn 1.449
_exptl_crystal_description block
_exptl_crystal_F_000 1176
_exptl_crystal_size_max 0.384
_exptl_crystal_size_mid 0.373
_exptl_crystal_size_min 0.326
_refine_diff_density_max 1.511
_refine_diff_density_min -1.268
_refine_diff_density_rms 0.077
_refine_ls_extinction_method none
_refine_ls_goodness_of_fit_ref 1.066
_refine_ls_hydrogen_treatment constr
_refine_ls_matrix_type full
_refine_ls_number_parameters 334
_refine_ls_number_reflns 5918
_refine_ls_number_restraints 0
_refine_ls_restrained_S_all 1.066
_refine_ls_R_factor_all 0.0641
_refine_ls_R_factor_gt 0.0530
_refine_ls_shift/su_max 0.001
_refine_ls_shift/su_mean 0.000
_refine_ls_structure_factor_coef Fsqd
_refine_ls_weighting_details 'w=1/[\s^2^(Fo^2^)+(0.0661P)^2^+2.9526P] where P=(Fo^2^+2Fc^2^)/3'
_refine_ls_weighting_scheme calc
_refine_ls_wR_factor_gt 0.1336
_refine_ls_wR_factor_ref 0.1413
_reflns_Friedel_coverage 0.000
_reflns_number_gt 4886
_reflns_number_total 5918
_reflns_threshold_expression 'I > 2\s(I)'
_cod_data_source_file jo6b00976_si_002.cif
_cod_data_source_block 3ga
_cod_database_code 4036925
_shelx_space_group_comment
;
The symmetry employed for this shelxl refinement is uniquely defined
by the following loop, which should always be used as a source of
symmetry information in preference to the above space-group names.
They are only intended as comments.
;
_shelx_estimated_absorpt_t_max 0.864
_shelx_estimated_absorpt_t_min 0.842
_olex2_refinement_description
;
1. Fixed Uiso
 At 1.2 times of:
  All C(H) groups, All N(H) groups
 At 1.5 times of:
  All C(H,H,H) groups
2.a Ternary CH refined with riding coordinates:
 C29(H29)
2.b Me refined with riding coordinates:
 C28(H28A,H28B,H28C)
2.c Aromatic/amide H refined with riding coordinates:
 N1(H1), C4(H4), C5(H5), C6(H6), C7(H7), C10(H10), C11(H11), C12(H12),
 C13(H13), C14(H14), C17(H17), C18(H18), C19(H19), C20(H20), C21(H21), C24(H24),
  C26(H26), C27(H27)
;
_shelx_shelxl_version_number 2014/7
_olex2_submission_special_instructions 'No special instructions were received'

loop_
_space_group_symop_operation_xyz
'x, y, z'
'-x+1/2, y+1/2, -z+1/2'
'-x, -y, -z'
'x-1/2, -y-1/2, z-1/2'

loop_
_atom_site_label
_atom_site_type_symbol
_atom_site_fract_x
_atom_site_fract_y
_atom_site_fract_z
_atom_site_U_iso_or_equiv
_atom_site_adp_type
_atom_site_occupancy
_atom_site_site_symmetry_order
_atom_site_calc_flag
_atom_site_refinement_flags_posn
S1 S 0.82808(5) 0.18038(3) 0.69933(4) 0.01892(14) Uani 1 1 d .
Cl8 Cl 0.79534(9) 0.15962(4) 1.07111(7) 0.0518(2) Uani 1 1 d .
Cl9 Cl 0.58168(8) 0.07138(5) 0.96858(6) 0.0555(2) Uani 1 1 d .
Cl7 Cl 0.84702(12) 0.03664(5) 0.96680(14) 0.0947(5) Uani 1 1 d .
N1 N 0.70255(16) 0.12894(10) 0.64945(14) 0.0189(4) Uani 1 1 d .
H1 H 0.7032 0.0834 0.6566 0.023 Uiso 1 1 calc R
O1 O 0.82335(16) 0.20033(9) 0.80277(12) 0.0275(4) Uani 1 1 d .
O2 O 0.94691(15) 0.14970(9) 0.68593(14) 0.0277(4) Uani 1 1 d .
O3 O 0.39143(15) 0.25255(9) 0.88250(12) 0.0244(3) Uani 1 1 d .
C1 C 0.58766(19) 0.17023(11) 0.59054(16) 0.0168(4) Uani 1 1 d .
C2 C 0.6445(2) 0.23922(11) 0.56293(16) 0.0178(4) Uani 1 1 d .
C3 C 0.7729(2) 0.25078(11) 0.61603(17) 0.0192(4) Uani 1 1 d .
C4 C 0.8421(2) 0.31056(12) 0.60405(19) 0.0250(5) Uani 1 1 d .
H4 H 0.9297 0.3175 0.6425 0.030 Uiso 1 1 calc R
C5 C 0.7772(2) 0.35974(12) 0.5334(2) 0.0297(5) Uani 1 1 d .
H5 H 0.8208 0.4013 0.5227 0.036 Uiso 1 1 calc R
C6 C 0.6489(2) 0.34823(13) 0.47821(19) 0.0278(5) Uani 1 1 d .
H6 H 0.6067 0.3820 0.4292 0.033 Uiso 1 1 calc R
C7 C 0.5804(2) 0.28883(12) 0.49271(17) 0.0227(4) Uani 1 1 d .
H7 H 0.4921 0.2823 0.4556 0.027 Uiso 1 1 calc R
C8 C 0.5082(2) 0.12870(11) 0.49716(16) 0.0179(4) Uani 1 1 d .
C9 C 0.5678(2) 0.09795(12) 0.41746(16) 0.0194(4) Uani 1 1 d .
C10 C 0.6751(2) 0.12865(13) 0.38936(18) 0.0255(5) Uani 1 1 d .
H10 H 0.7119 0.1703 0.4225 0.031 Uiso 1 1 calc R
C11 C 0.7282(3) 0.09864(14) 0.3134(2) 0.0326(6) Uani 1 1 d .
H11 H 0.8010 0.1199 0.2955 0.039 Uiso 1 1 calc R
C12 C 0.6756(3) 0.03792(14) 0.26379(19) 0.0303(5) Uani 1 1 d .
H12 H 0.7110 0.0181 0.2111 0.036 Uiso 1 1 calc R
C13 C 0.5707(2) 0.00639(12) 0.29200(18) 0.0260(5) Uani 1 1 d .
H13 H 0.5345 -0.0353 0.2587 0.031 Uiso 1 1 calc R
C14 C 0.5188(2) 0.03559(12) 0.36851(17) 0.0213(4) Uani 1 1 d .
H14 H 0.4485 0.0129 0.3882 0.026 Uiso 1 1 calc R
C15 C 0.3824(2) 0.12270(11) 0.50455(16) 0.0181(4) Uani 1 1 d .
C16 C 0.27014(19) 0.09189(11) 0.42806(16) 0.0184(4) Uani 1 1 d .
C17 C 0.2385(2) 0.11522(12) 0.32584(17) 0.0234(5) Uani 1 1 d .
H17 H 0.2899 0.1505 0.3050 0.028 Uiso 1 1 calc R
C18 C 0.1323(2) 0.08725(14) 0.25414(19) 0.0299(5) Uani 1 1 d .
H18 H 0.1114 0.1034 0.1846 0.036 Uiso 1 1 calc R
C19 C 0.0568(2) 0.03592(15) 0.2839(2) 0.0313(6) Uani 1 1 d .
H19 H -0.0152 0.0166 0.2346 0.038 Uiso 1 1 calc R
C20 C 0.0861(2) 0.01261(13) 0.3860(2) 0.0270(5) Uani 1 1 d .
H20 H 0.0339 -0.0224 0.4064 0.032 Uiso 1 1 calc R
C21 C 0.1923(2) 0.04062(12) 0.45823(18) 0.0216(4) Uani 1 1 d .
H21 H 0.2120 0.0249 0.5280 0.026 Uiso 1 1 calc R
C22 C 0.3675(2) 0.15452(11) 0.60167(16) 0.0183(4) Uani 1 1 d .
C23 C 0.4866(2) 0.18307(11) 0.65411(16) 0.0173(4) Uani 1 1 d .
C24 C 0.5014(2) 0.21775(11) 0.74782(16) 0.0189(4) Uani 1 1 d .
H24 H 0.5824 0.2384 0.7819 0.023 Uiso 1 1 calc R
C25 C 0.3918(2) 0.22117(11) 0.79031(17) 0.0196(4) Uani 1 1 d .
C26 C 0.2721(2) 0.19212(12) 0.73833(17) 0.0215(4) Uani 1 1 d .
H26 H 0.1990 0.1952 0.7681 0.026 Uiso 1 1 calc R
C27 C 0.2588(2) 0.15908(12) 0.64451(17) 0.0199(4) Uani 1 1 d .
H27 H 0.1771 0.1397 0.6094 0.024 Uiso 1 1 calc R
C28 C 0.5080(2) 0.28633(14) 0.93796(19) 0.0295(5) Uani 1 1 d .
H28A H 0.4936 0.3063 1.0020 0.044 Uiso 1 1 calc R
H28B H 0.5795 0.2525 0.9549 0.044 Uiso 1 1 calc R
H28C H 0.5309 0.3234 0.8950 0.044 Uiso 1 1 calc R
C29 C 0.7358(3) 0.10459(14) 0.9652(2) 0.0337(6) Uani 1 1 d .
H29 H 0.7269 0.1318 0.8999 0.040 Uiso 1 1 calc R

loop_
_atom_site_aniso_label
_atom_site_aniso_U_11
_atom_site_aniso_U_22
_atom_site_aniso_U_33
_atom_site_aniso_U_23
_atom_site_aniso_U_13
_atom_site_aniso_U_12
S1 0.0147(2) 0.0229(3) 0.0181(3) 0.0004(2) 0.00186(18) -0.00161(18)
Cl8 0.0606(5) 0.0494(4) 0.0472(5) -0.0096(3) 0.0164(4) -0.0191(4)
Cl9 0.0366(4) 0.0833(6) 0.0453(4) -0.0041(4) 0.0072(3) -0.0192(4)
Cl7 0.0778(7) 0.0355(5) 0.1918(15) -0.0172(6) 0.0733(9) 0.0034(4)
N1 0.0157(8) 0.0178(9) 0.0223(9) 0.0018(7) 0.0026(7) -0.0016(6)
O1 0.0278(8) 0.0358(9) 0.0167(8) -0.0003(7) 0.0011(6) -0.0033(7)
O2 0.0155(7) 0.0301(9) 0.0368(10) 0.0014(7) 0.0050(7) 0.0011(6)
O3 0.0214(8) 0.0324(9) 0.0212(8) -0.0073(7) 0.0084(6) -0.0040(6)
C1 0.0149(9) 0.0198(10) 0.0155(10) 0.0004(8) 0.0034(7) -0.0001(7)
C2 0.0186(9) 0.0199(10) 0.0161(10) -0.0024(8) 0.0067(8) -0.0020(8)
C3 0.0187(9) 0.0224(10) 0.0177(10) -0.0011(8) 0.0066(8) -0.0005(8)
C4 0.0221(10) 0.0237(11) 0.0311(12) -0.0032(9) 0.0102(9) -0.0046(9)
C5 0.0351(13) 0.0196(11) 0.0400(14) 0.0025(10) 0.0200(11) -0.0022(9)
C6 0.0359(13) 0.0243(12) 0.0267(12) 0.0059(9) 0.0145(10) 0.0051(10)
C7 0.0245(10) 0.0250(11) 0.0199(11) 0.0006(9) 0.0077(8) 0.0042(9)
C8 0.0183(9) 0.0199(10) 0.0148(9) 0.0003(8) 0.0030(7) -0.0017(8)
C9 0.0181(9) 0.0232(11) 0.0164(10) 0.0006(8) 0.0034(8) -0.0002(8)
C10 0.0270(11) 0.0287(12) 0.0232(11) -0.0063(9) 0.0108(9) -0.0068(9)
C11 0.0337(13) 0.0396(14) 0.0306(13) -0.0047(11) 0.0191(11) -0.0074(11)
C12 0.0361(13) 0.0368(14) 0.0212(12) -0.0059(10) 0.0129(10) 0.0017(10)
C13 0.0296(12) 0.0249(11) 0.0206(11) -0.0036(9) 0.0008(9) 0.0016(9)
C14 0.0190(10) 0.0229(11) 0.0212(11) 0.0004(8) 0.0036(8) -0.0012(8)
C15 0.0185(9) 0.0187(10) 0.0164(10) 0.0026(8) 0.0030(8) -0.0010(8)
C16 0.0153(9) 0.0200(10) 0.0194(10) -0.0039(8) 0.0030(8) 0.0004(7)
C17 0.0212(10) 0.0292(12) 0.0197(11) 0.0014(9) 0.0047(8) -0.0002(9)
C18 0.0267(11) 0.0433(15) 0.0177(11) -0.0043(10) 0.0016(9) 0.0036(10)
C19 0.0216(11) 0.0431(15) 0.0268(12) -0.0145(11) 0.0014(9) -0.0032(10)
C20 0.0200(10) 0.0278(12) 0.0343(13) -0.0089(10) 0.0088(9) -0.0055(9)
C21 0.0190(10) 0.0233(11) 0.0222(11) -0.0014(8) 0.0047(8) -0.0004(8)
C22 0.0178(10) 0.0184(10) 0.0179(10) 0.0005(8) 0.0030(8) 0.0006(8)
C23 0.0167(9) 0.0182(10) 0.0175(10) 0.0035(8) 0.0052(8) 0.0003(7)
C24 0.0164(9) 0.0218(10) 0.0180(10) -0.0002(8) 0.0034(8) -0.0018(8)
C25 0.0207(10) 0.0205(10) 0.0186(10) -0.0004(8) 0.0064(8) 0.0004(8)
C26 0.0180(10) 0.0253(11) 0.0224(11) 0.0014(9) 0.0074(8) -0.0003(8)
C27 0.0156(9) 0.0237(11) 0.0199(10) 0.0021(8) 0.0032(8) -0.0016(8)
C28 0.0254(11) 0.0385(14) 0.0256(12) -0.0119(10) 0.0080(9) -0.0074(10)
C29 0.0415(14) 0.0278(13) 0.0368(14) -0.0003(11) 0.0194(12) -0.0022(11)

loop_
_atom_type_symbol
_atom_type_description
_atom_type_scat_dispersion_real
_atom_type_scat_dispersion_imag
_atom_type_scat_source
C C 0.0033 0.0016 'International Tables Vol C Tables 4.2.6.8 and 6.1.1.4'
H H 0.0000 0.0000 'International Tables Vol C Tables 4.2.6.8 and 6.1.1.4'
Cl Cl 0.1484 0.1585 'International Tables Vol C Tables 4.2.6.8 and 6.1.1.4'
N N 0.0061 0.0033 'International Tables Vol C Tables 4.2.6.8 and 6.1.1.4'
O O 0.0106 0.0060 'International Tables Vol C Tables 4.2.6.8 and 6.1.1.4'
S S 0.1246 0.1234 'International Tables Vol C Tables 4.2.6.8 and 6.1.1.4'

loop_
_geom_angle_atom_site_label_1
_geom_angle_atom_site_label_2
_geom_angle_atom_site_label_3
_geom_angle
N1 S1 C3 95.63(10)
O1 S1 N1 109.38(10)
O1 S1 C3 108.31(10)
O2 S1 N1 109.93(10)
O2 S1 O1 117.55(10)
O2 S1 C3 113.80(10)
S1 N1 H1 124.5
C1 N1 S1 110.96(14)
C1 N1 H1 124.5
C25 O3 C28 118.35(17)
N1 C1 C2 105.68(16)
N1 C1 C8 110.98(17)
N1 C1 C23 112.19(17)
C2 C1 C8 114.93(17)
C23 C1 C2 110.87(17)
C23 C1 C8 102.38(16)
C3 C2 C1 113.96(18)
C3 C2 C7 119.2(2)
C7 C2 C1 126.85(19)
C2 C3 S1 109.32(16)
C2 C3 C4 123.3(2)
C4 C3 S1 127.38(17)
C3 C4 H4 121.5
C5 C4 C3 117.1(2)
C5 C4 H4 121.5
C4 C5 H5 119.9
C4 C5 C6 120.2(2)
C6 C5 H5 119.9
C5 C6 H6 119.0
C7 C6 C5 121.9(2)
C7 C6 H6 119.0
C2 C7 H7 120.9
C6 C7 C2 118.3(2)
C6 C7 H7 120.9
C9 C8 C1 122.84(18)
C15 C8 C1 109.51(18)
C15 C8 C9 127.56(19)
C10 C9 C8 122.1(2)
C14 C9 C8 120.14(19)
C14 C9 C10 117.7(2)
C9 C10 H10 119.7
C11 C10 C9 120.7(2)
C11 C10 H10 119.7
C10 C11 H11 119.7
C12 C11 C10 120.6(2)
C12 C11 H11 119.7
C11 C12 H12 120.3
C11 C12 C13 119.3(2)
C13 C12 H12 120.3
C12 C13 H13 119.9
C14 C13 C12 120.2(2)
C14 C13 H13 119.9
C9 C14 H14 119.3
C13 C14 C9 121.4(2)
C13 C14 H14 119.3
C8 C15 C16 127.9(2)
C8 C15 C22 110.07(18)
C22 C15 C16 122.04(18)
C17 C16 C15 120.2(2)
C17 C16 C21 119.2(2)
C21 C16 C15 120.58(19)
C16 C17 H17 119.8
C18 C17 C16 120.4(2)
C18 C17 H17 119.8
C17 C18 H18 119.9
C19 C18 C17 120.1(2)
C19 C18 H18 119.9
C18 C19 H19 119.9
C18 C19 C20 120.1(2)
C20 C19 H19 119.9
C19 C20 H20 120.0
C19 C20 C21 119.9(2)
C21 C20 H20 120.0
C16 C21 H21 119.9
C20 C21 C16 120.1(2)
C20 C21 H21 119.9
C23 C22 C15 109.13(18)
C23 C22 C27 119.9(2)
C27 C22 C15 130.99(19)
C22 C23 C1 108.83(18)
C24 C23 C1 129.18(18)
C24 C23 C22 121.98(19)
C23 C24 H24 121.3
C23 C24 C25 117.39(19)
C25 C24 H24 121.3
O3 C25 C24 124.29(19)
O3 C25 C26 114.85(19)
C26 C25 C24 120.9(2)
C25 C26 H26 119.6
C27 C26 C25 120.8(2)
C27 C26 H26 119.6
C22 C27 H27 120.5
C26 C27 C22 119.03(19)
C26 C27 H27 120.5
O3 C28 H28A 109.5
O3 C28 H28B 109.5
O3 C28 H28C 109.5
H28A C28 H28B 109.5
H28A C28 H28C 109.5
H28B C28 H28C 109.5
Cl8 C29 Cl9 110.58(15)
Cl8 C29 Cl7 109.47(17)
Cl8 C29 H29 108.8
Cl9 C29 H29 108.8
Cl7 C29 Cl9 110.40(15)
Cl7 C29 H29 108.8

loop_
_geom_bond_atom_site_label_1
_geom_bond_atom_site_label_2
_geom_bond_distance
S1 N1 1.6559(18)
S1 O1 1.4417(17)
S1 O2 1.4343(17)
S1 C3 1.757(2)
Cl8 C29 1.752(3)
Cl9 C29 1.756(3)
Cl7 C29 1.752(3)
N1 H1 0.8800
N1 C1 1.500(3)
O3 C25 1.368(3)
O3 C28 1.426(3)
C1 C2 1.537(3)
C1 C8 1.542(3)
C1 C23 1.533(3)
C2 C3 1.384(3)
C2 C7 1.390(3)
C3 C4 1.391(3)
C4 H4 0.9500
C4 C5 1.391(3)
C5 H5 0.9500
C5 C6 1.391(4)
C6 H6 0.9500
C6 C7 1.390(3)
C7 H7 0.9500
C8 C9 1.481(3)
C8 C15 1.358(3)
C9 C10 1.405(3)
C9 C14 1.402(3)
C10 H10 0.9500
C10 C11 1.394(3)
C11 H11 0.9500
C11 C12 1.389(4)
C12 H12 0.9500
C12 C13 1.391(4)
C13 H13 0.9500
C13 C14 1.387(3)
C14 H14 0.9500
C15 C16 1.483(3)
C15 C22 1.473(3)
C16 C17 1.394(3)
C16 C21 1.402(3)
C17 H17 0.9500
C17 C18 1.391(3)
C18 H18 0.9500
C18 C19 1.385(4)
C19 H19 0.9500
C19 C20 1.392(4)
C20 H20 0.9500
C20 C21 1.394(3)
C21 H21 0.9500
C22 C23 1.393(3)
C22 C27 1.401(3)
C23 C24 1.389(3)
C24 H24 0.9500
C24 C25 1.406(3)
C25 C26 1.399(3)
C26 H26 0.9500
C26 C27 1.377(3)
C27 H27 0.9500
C28 H28A 0.9800
C28 H28B 0.9800
C28 H28C 0.9800
C29 H29 1.0000

loop_
_geom_torsion_atom_site_label_1
_geom_torsion_atom_site_label_2
_geom_torsion_atom_site_label_3
_geom_torsion_atom_site_label_4
_geom_torsion
S1 N1 C1 C2 21.50(19)
S1 N1 C1 C8 146.71(15)
S1 N1 C1 C23 -99.44(17)
S1 C3 C4 C5 -179.58(18)
N1 S1 C3 C2 11.67(17)
N1 S1 C3 C4 -169.7(2)
N1 C1 C2 C3 -13.2(2)
N1 C1 C2 C7 167.1(2)
N1 C1 C8 C9 -54.1(3)
N1 C1 C8 C15 122.72(19)
N1 C1 C23 C22 -120.60(19)
N1 C1 C23 C24 60.5(3)
O1 S1 N1 C1 91.83(15)
O1 S1 C3 C2 -100.91(16)
O1 S1 C3 C4 77.7(2)
O2 S1 N1 C1 -137.69(14)
O2 S1 C3 C2 126.36(16)
O2 S1 C3 C4 -55.0(2)
O3 C25 C26 C27 179.9(2)
C1 C2 C3 S1 -0.1(2)
C1 C2 C3 C4 -178.8(2)
C1 C2 C7 C6 -179.9(2)
C1 C8 C9 C10 -31.6(3)
C1 C8 C9 C14 147.3(2)
C1 C8 C15 C16 174.8(2)
C1 C8 C15 C22 -3.1(2)
C1 C23 C24 C25 -179.2(2)
C2 C1 C8 C9 65.8(3)
C2 C1 C8 C15 -117.4(2)
C2 C1 C23 C22 121.50(19)
C2 C1 C23 C24 -57.4(3)
C2 C3 C4 C5 -1.1(3)
C3 S1 N1 C1 -19.84(15)
C3 C2 C7 C6 0.4(3)
C3 C4 C5 C6 0.0(4)
C4 C5 C6 C7 1.3(4)
C5 C6 C7 C2 -1.5(4)
C7 C2 C3 S1 179.64(17)
C7 C2 C3 C4 0.9(3)
C8 C1 C2 C3 -135.95(19)
C8 C1 C2 C7 44.4(3)
C8 C1 C23 C22 -1.6(2)
C8 C1 C23 C24 179.5(2)
C8 C9 C10 C11 -179.5(2)
C8 C9 C14 C13 178.6(2)
C8 C15 C16 C17 -54.0(3)
C8 C15 C16 C21 127.9(2)
C8 C15 C22 C23 2.0(2)
C8 C15 C22 C27 -177.6(2)
C9 C8 C15 C16 -8.6(4)
C9 C8 C15 C22 173.5(2)
C9 C10 C11 C12 0.3(4)
C10 C9 C14 C13 -2.5(3)
C10 C11 C12 C13 -1.3(4)
C11 C12 C13 C14 0.4(4)
C12 C13 C14 C9 1.5(3)
C14 C9 C10 C11 1.6(3)
C15 C8 C9 C10 152.3(2)
C15 C8 C9 C14 -28.8(3)
C15 C16 C17 C18 -179.1(2)
C15 C16 C21 C20 179.2(2)
C15 C22 C23 C1 -0.1(2)
C15 C22 C23 C24 178.88(19)
C15 C22 C27 C26 179.8(2)
C16 C15 C22 C23 -175.94(19)
C16 C15 C22 C27 4.4(4)
C16 C17 C18 C19 0.1(4)
C17 C16 C21 C20 1.2(3)
C17 C18 C19 C20 0.6(4)
C18 C19 C20 C21 -0.5(4)
C19 C20 C21 C16 -0.4(3)
C21 C16 C17 C18 -1.0(3)
C22 C15 C16 C17 123.6(2)
C22 C15 C16 C21 -54.5(3)
C22 C23 C24 C25 2.1(3)
C23 C1 C2 C3 108.6(2)
C23 C1 C2 C7 -71.1(3)
C23 C1 C8 C9 -173.95(19)
C23 C1 C8 C15 2.8(2)
C23 C22 C27 C26 0.1(3)
C23 C24 C25 O3 179.0(2)
C23 C24 C25 C26 -1.6(3)
C24 C25 C26 C27 0.4(3)
C25 C26 C27 C22 0.3(3)
C27 C22 C23 C1 179.61(19)
C27 C22 C23 C24 -1.4(3)
C28 O3 C25 C24 2.4(3)
C28 O3 C25 C26 -177.1(2)
